data_1573795
_journal_paper_doi 10.1039/D4CC06512C
_chemical_compound_source 'synthesized by the authors'
_chemical_formula_moiety '3(C43 H29 N O2 Pt), C5 H12'
_chemical_formula_sum 'C134 H99 N3 O6 Pt3'
_chemical_formula_weight 2432.43
_space_group_crystal_system triclinic
_space_group_IT_number 2
_space_group_name_Hall '-P 1'
_space_group_name_H-M_alt 'P -1'
_atom_sites_solution_hydrogens geom
_atom_sites_solution_primary direct
_audit_creation_method SHELXL-2019/3
_audit_update_record
;
2024-07-24 deposited with the CCDC.	2025-01-28 downloaded from the CCDC.
;
_cell_angle_alpha 89.964(2)
_cell_angle_beta 81.068(2)
_cell_angle_gamma 85.594(2)
_cell_formula_units_Z 2
_cell_length_a 12.7645(6)
_cell_length_b 18.0822(10)
_cell_length_c 22.7774(13)
_cell_measurement_reflns_used 9173
_cell_measurement_temperature 150(2)
_cell_measurement_theta_max 26.6863
_cell_measurement_theta_min 2.2594
_cell_volume 5177.8(5)
_computing_cell_refinement 'SAINT V8.40B (Bruker AXS LLC, 2019)'
_computing_data_collection 'Bruker Instrument Service vV6.2.16'
_computing_data_reduction 'SAINT V8.40B (Bruker AXS LLC, 2019)'
_computing_structure_refinement 'SHELXL-2019/2 (Sheldrick, 2019)'
_computing_structure_solution 'SHELXT 2018/2 (Sheldrick, 2018)'
_diffrn_ambient_temperature 150(2)
_diffrn_measured_fraction_theta_full 0.999
_diffrn_measured_fraction_theta_max 0.994
_diffrn_measurement_device_type 'Bruker D8 VENTURE Kappa Duo PHOTONIII CMOS'
_diffrn_measurement_method '\f and \w scans'
_diffrn_radiation_monochromator 'Quazar Mo multilayer optic'
_diffrn_radiation_type MoK\a
_diffrn_radiation_wavelength 0.71073
_diffrn_reflns_av_R_equivalents 0.0904
_diffrn_reflns_av_unetI/netI 0.0813
_diffrn_reflns_Laue_measured_fraction_full 0.999
_diffrn_reflns_Laue_measured_fraction_max 0.994
_diffrn_reflns_limit_h_max 15
_diffrn_reflns_limit_h_min -16
_diffrn_reflns_limit_k_max 23
_diffrn_reflns_limit_k_min -23
_diffrn_reflns_limit_l_max 29
_diffrn_reflns_limit_l_min -29
_diffrn_reflns_number 100825
_diffrn_reflns_point_group_measured_fraction_full 0.999
_diffrn_reflns_point_group_measured_fraction_max 0.994
_diffrn_reflns_theta_full 25.242
_diffrn_reflns_theta_max 27.569
_diffrn_reflns_theta_min 1.902
_diffrn_source 'I\mS  micro-focus sealed tube'
_exptl_absorpt_coefficient_mu 4.104
_exptl_absorpt_correction_T_max 0.95
_exptl_absorpt_correction_T_min 0.77
_exptl_absorpt_correction_type multi-scan
_exptl_absorpt_process_details
;
Krause, L., Herbst-Irmer, R., Sheldrick, G. M., Stalke, D. (2015).
"Comparison of silver and molybdenum microfocus X-ray sources for
single-crystal structure determination"
J. Appl. Cryst. 48, 3-10.
doi:10.1107/S1600576714022985
;
_exptl_crystal_colour orange
_exptl_crystal_density_diffrn 1.560
_exptl_crystal_description needle
_exptl_crystal_F_000 2412
_exptl_crystal_size_max 0.480
_exptl_crystal_size_mid 0.066
_exptl_crystal_size_min 0.013
_refine_diff_density_max 2.363
_refine_diff_density_min -1.641
_refine_diff_density_rms 0.174
_refine_ls_extinction_method none
_refine_ls_goodness_of_fit_ref 1.032
_refine_ls_hydrogen_treatment constr
_refine_ls_matrix_type full
_refine_ls_number_parameters 1323
_refine_ls_number_reflns 23812
_refine_ls_number_restraints 30
_refine_ls_restrained_S_all 1.032
_refine_ls_R_factor_all 0.0893
_refine_ls_R_factor_gt 0.0520
_refine_ls_shift/su_max 0.002
_refine_ls_shift/su_mean 0.000
_refine_ls_structure_factor_coef Fsqd
_refine_ls_weighting_details 'w=1/[\s^2^(Fo^2^)+(0.0503P)^2^+11.6479P] where P=(Fo^2^+2Fc^2^)/3'
_refine_ls_weighting_scheme calc
_refine_ls_wR_factor_gt 0.1077
_refine_ls_wR_factor_ref 0.1268
_reflns_Friedel_coverage 0.000
_reflns_number_gt 16851
_reflns_number_total 23812
_reflns_threshold_expression 'I > 2\s(I)'
_cod_data_source_file d4cc06512c2.cif
_cod_data_source_block mo_lf35_kotora
_cod_database_code 1573795
_shelx_shelxl_version_number 2019/3
_shelx_space_group_comment
;
The symmetry employed for this shelxl refinement is uniquely defined
by the following loop, which should always be used as a source of
symmetry information in preference to the above space-group names.
They are only intended as comments.
;
_shelx_estimated_absorpt_t_min 0.243
_shelx_estimated_absorpt_t_max 0.949

loop_
_space_group_symop_operation_xyz
'x, y, z'
'-x, -y, -z'

loop_
_atom_site_label
_atom_site_type_symbol
_atom_site_fract_x
_atom_site_fract_y
_atom_site_fract_z
_atom_site_U_iso_or_equiv
_atom_site_adp_type
_atom_site_occupancy
_atom_site_site_symmetry_order
_atom_site_calc_flag
_atom_site_refinement_flags_posn
_atom_site_refinement_flags_adp
_atom_site_refinement_flags_occupancy
_atom_site_disorder_assembly
_atom_site_disorder_group
Pt1A Pt 0.98324(2) 0.43671(2) 0.12353(2) 0.02628(7) Uani 1 1 d . . . . .
N1A N 0.8965(4) 0.3750(3) 0.1819(2) 0.0274(12) Uani 1 1 d . . . . .
O1A O 1.0602(4) 0.5078(3) 0.0686(2) 0.0319(11) Uani 1 1 d . . . . .
O2A O 1.1122(4) 0.3573(3) 0.1116(2) 0.0347(11) Uani 1 1 d . . . . .
C1A C 0.5882(6) 0.3259(4) 0.1727(3) 0.0342(16) Uani 1 1 d . . . . .
H1A H 0.661816 0.330685 0.159898 0.041 Uiso 1 1 calc R U . . .
C2A C 0.5542(7) 0.2569(4) 0.1813(4) 0.046(2) Uani 1 1 d . . . . .
H2A H 0.603279 0.214436 0.174858 0.055 Uiso 1 1 calc R U . . .
C3A C 0.4454(8) 0.2490(4) 0.1998(4) 0.052(2) Uani 1 1 d . . . . .
H3A H 0.421429 0.201002 0.207494 0.063 Uiso 1 1 calc R U . . .
C4A C 0.3742(7) 0.3095(4) 0.2067(4) 0.044(2) Uani 1 1 d . . . . .
H4A H 0.300747 0.303439 0.218758 0.053 Uiso 1 1 calc R U . . .
C5A C 0.4091(6) 0.3814(4) 0.1961(3) 0.0358(17) Uani 1 1 d . . . . .
C6A C 0.3343(6) 0.4435(4) 0.1989(3) 0.0393(18) Uani 1 1 d . . . . .
H6A H 0.260959 0.437089 0.210985 0.047 Uiso 1 1 calc R U . . .
C7A C 0.3659(6) 0.5135(4) 0.1845(3) 0.0344(17) Uani 1 1 d . . . . .
H7A H 0.315106 0.554540 0.183502 0.041 Uiso 1 1 calc R U . . .
C8A C 0.4752(5) 0.5220(4) 0.1713(3) 0.0299(15) Uani 1 1 d . . . . .
C9A C 0.5513(5) 0.4646(4) 0.1746(3) 0.0256(14) Uani 1 1 d . . . . .
C10A C 0.5193(5) 0.3902(4) 0.1819(3) 0.0277(15) Uani 1 1 d . . . . .
C11A C 0.5257(5) 0.5931(4) 0.1504(3) 0.0272(15) Uani 1 1 d . . . . .
C12A C 0.6438(5) 0.5676(4) 0.1433(3) 0.0263(14) Uani 1 1 d . . . . .
C13A C 0.7284(5) 0.6071(4) 0.1190(3) 0.0266(14) Uani 1 1 d . . . . .
H13A H 0.717072 0.657180 0.107462 0.032 Uiso 1 1 calc R U . . .
C14A C 0.8307(5) 0.5718(4) 0.1117(3) 0.0287(15) Uani 1 1 d . . . . .
H14A H 0.888439 0.595917 0.090635 0.034 Uiso 1 1 calc R U . . .
C15A C 0.8492(5) 0.5010(4) 0.1350(3) 0.0262(14) Uani 1 1 d . . . . .
C16A C 0.7622(5) 0.4660(4) 0.1664(3) 0.0266(14) Uani 1 1 d . . . . .
C17A C 0.6578(5) 0.4944(4) 0.1632(3) 0.0257(14) Uani 1 1 d . . . . .
C18A C 0.7969(5) 0.4028(4) 0.2017(3) 0.0254(14) Uani 1 1 d . . . . .
C19A C 0.9387(6) 0.3123(4) 0.2070(3) 0.0320(16) Uani 1 1 d . . . . .
H19A H 1.009171 0.293017 0.192161 0.038 Uiso 1 1 calc R U . . .
C20A C 0.8816(7) 0.2779(4) 0.2522(3) 0.0404(18) Uani 1 1 d . . . . .
H20A H 0.909103 0.231859 0.265819 0.048 Uiso 1 1 calc R U . . .
C21A C 0.7822(6) 0.3093(4) 0.2792(3) 0.0359(17) Uani 1 1 d . . . . .
C22A C 0.7227(7) 0.2794(5) 0.3303(3) 0.049(2) Uani 1 1 d . . . . .
H22A H 0.747762 0.233628 0.345536 0.059 Uiso 1 1 calc R U . . .
C23A C 0.6314(7) 0.3148(5) 0.3575(3) 0.055(2) Uani 1 1 d . . . . .
H23A H 0.591504 0.292471 0.390643 0.066 Uiso 1 1 calc R U . . .
C24A C 0.5938(7) 0.3847(5) 0.3376(3) 0.045(2) Uani 1 1 d . . . . .
H24A H 0.532074 0.410908 0.358747 0.054 Uiso 1 1 calc R U . . .
C25A C 0.6480(6) 0.4138(4) 0.2873(3) 0.0301(15) Uani 1 1 d . . . . .
H25A H 0.622979 0.460530 0.273489 0.036 Uiso 1 1 calc R U . . .
C26A C 0.7398(5) 0.3760(4) 0.2557(3) 0.0270(14) Uani 1 1 d . . . . .
C27A C 0.4901(5) 0.6586(4) 0.1930(3) 0.0267(14) Uani 1 1 d . . . . .
C28A C 0.5005(5) 0.6642(4) 0.2525(3) 0.0304(15) Uani 1 1 d . . . . .
H28A H 0.536498 0.625349 0.271413 0.036 Uiso 1 1 calc R U . . .
C29A C 0.4566(6) 0.7288(4) 0.2840(3) 0.0358(17) Uani 1 1 d . . . . .
H29A H 0.462424 0.733236 0.324899 0.043 Uiso 1 1 calc R U . . .
C30A C 0.4050(6) 0.7861(4) 0.2569(3) 0.0373(18) Uani 1 1 d . . . . .
H30A H 0.376213 0.829455 0.279004 0.045 Uiso 1 1 calc R U . . .
C31A C 0.3954(6) 0.7802(4) 0.1970(3) 0.0348(17) Uani 1 1 d . . . . .
H31A H 0.361182 0.819717 0.177956 0.042 Uiso 1 1 calc R U . . .
C32A C 0.4361(5) 0.7163(4) 0.1656(3) 0.0294(15) Uani 1 1 d . . . . .
C33A C 0.4376(6) 0.6937(4) 0.1028(3) 0.0305(15) Uani 1 1 d . . . . .
C34A C 0.3979(6) 0.7310(5) 0.0576(4) 0.044(2) Uani 1 1 d . . . . .
H34A H 0.361696 0.778824 0.064458 0.053 Uiso 1 1 calc R U . . .
C35A C 0.4111(7) 0.6979(5) 0.0016(3) 0.048(2) Uani 1 1 d . . . . .
H35A H 0.385389 0.723745 -0.030277 0.057 Uiso 1 1 calc R U . . .
C36A C 0.4616(6) 0.6278(5) -0.0079(3) 0.044(2) Uani 1 1 d . . . . .
H36A H 0.469607 0.605299 -0.046177 0.053 Uiso 1 1 calc R U . . .
C37A C 0.5009(6) 0.5896(4) 0.0382(3) 0.0354(17) Uani 1 1 d . . . . .
H37A H 0.535873 0.541321 0.031663 0.042 Uiso 1 1 calc R U . . .
C38A C 0.4878(5) 0.6235(4) 0.0940(3) 0.0277(15) Uani 1 1 d . . . . .
C39A C 1.1966(6) 0.5567(4) 0.0036(3) 0.0388(18) Uani 1 1 d . . . . .
H39A H 1.256793 0.538255 -0.026128 0.058 Uiso 1 1 calc R U . . .
H39B H 1.219926 0.593459 0.029380 0.058 Uiso 1 1 calc R U . . .
H39C H 1.140060 0.579872 -0.016494 0.058 Uiso 1 1 calc R U . . .
C40A C 1.1553(6) 0.4938(4) 0.0401(3) 0.0312(16) Uani 1 1 d . . . . .
C41A C 1.2185(6) 0.4268(4) 0.0406(3) 0.0373(18) Uani 1 1 d . . . . .
H41A H 1.284785 0.424018 0.014806 0.045 Uiso 1 1 calc R U . . .
C42A C 1.1962(6) 0.3640(4) 0.0742(3) 0.0331(16) Uani 1 1 d . . . . .
C43A C 1.2732(7) 0.2967(5) 0.0665(4) 0.055(2) Uani 1 1 d . . . . .
H43A H 1.289912 0.283114 0.024268 0.082 Uiso 1 1 calc R U . . .
H43B H 1.241426 0.255557 0.088884 0.082 Uiso 1 1 calc R U . . .
H43C H 1.338540 0.307506 0.081309 0.082 Uiso 1 1 calc R U . . .
Pt1B Pt 0.49547(2) 0.32585(2) 0.51325(2) 0.02796(7) Uani 1 1 d . . . . .
N1B N 0.5868(5) 0.2323(3) 0.5003(2) 0.0325(14) Uani 1 1 d . . . . .
O1B O 0.4106(4) 0.4222(3) 0.5345(2) 0.0345(11) Uani 1 1 d . . . . .
O2B O 0.4037(4) 0.3013(3) 0.4490(2) 0.0396(12) Uani 1 1 d . . . . .
C1B C 0.9177(6) 0.2316(4) 0.4583(3) 0.0317(16) Uani 1 1 d . . . . .
H1B H 0.844692 0.244308 0.456386 0.038 Uiso 1 1 calc R U . . .
C2B C 0.9793(7) 0.1937(4) 0.4126(3) 0.0426(19) Uani 1 1 d . . . . .
H2B H 0.949210 0.179978 0.378925 0.051 Uiso 1 1 calc R U . . .
C3B C 1.0880(7) 0.1745(5) 0.4146(4) 0.052(2) Uani 1 1 d . . . . .
H3B H 1.130211 0.146829 0.382833 0.063 Uiso 1 1 calc R U . . .
C4B C 1.1322(7) 0.1952(5) 0.4615(4) 0.049(2) Uani 1 1 d . . . . .
H4B H 1.205239 0.181191 0.462357 0.059 Uiso 1 1 calc R U . . .
C5B C 1.0730(6) 0.2369(4) 0.5093(3) 0.0355(17) Uani 1 1 d . . . . .
C6B C 1.1215(6) 0.2656(5) 0.5549(4) 0.044(2) Uani 1 1 d . . . . .
H6B H 1.195096 0.253606 0.555653 0.053 Uiso 1 1 calc R U . . .
C7B C 1.0631(6) 0.3107(4) 0.5982(3) 0.0363(17) Uani 1 1 d . . . . .
H7B H 1.097039 0.331757 0.627759 0.044 Uiso 1 1 calc R U . . .
C8B C 0.9553(5) 0.3257(4) 0.5991(3) 0.0301(15) Uani 1 1 d . . . . .
C9B C 0.9010(5) 0.2945(4) 0.5587(3) 0.0253(14) Uani 1 1 d . . . . .
C10B C 0.9612(5) 0.2525(4) 0.5092(3) 0.0273(15) Uani 1 1 d . . . . .
C11B C 0.8824(5) 0.3813(4) 0.6387(3) 0.0279(15) Uani 1 1 d . . . . .
C12B C 0.7767(5) 0.3753(4) 0.6162(3) 0.0276(15) Uani 1 1 d . . . . .
C13B C 0.6819(5) 0.4184(4) 0.6323(3) 0.0261(14) Uani 1 1 d . . . . .
H13B H 0.675892 0.455420 0.662501 0.031 Uiso 1 1 calc R U . . .
C14B C 0.5961(5) 0.4068(4) 0.6039(3) 0.0263(14) Uani 1 1 d . . . . .
H14B H 0.534320 0.440390 0.610727 0.032 Uiso 1 1 calc R U . . .
C15B C 0.5994(5) 0.3465(4) 0.5655(3) 0.0285(15) Uani 1 1 d . . . . .
C16B C 0.6925(5) 0.2961(4) 0.5558(3) 0.0255(14) Uani 1 1 d . . . . .
C17B C 0.7866(5) 0.3171(4) 0.5737(3) 0.0269(15) Uani 1 1 d . . . . .
C18B C 0.6738(6) 0.2255(4) 0.5274(3) 0.0338(17) Uani 1 1 d . . . . .
C19B C 0.5621(6) 0.1723(4) 0.4693(3) 0.0375(18) Uani 1 1 d . . . . .
H19B H 0.500940 0.177303 0.450173 0.045 Uiso 1 1 calc R U . . .
C20B C 0.6206(8) 0.1072(4) 0.4651(4) 0.053(2) Uani 1 1 d . . . . .
H20B H 0.603894 0.068889 0.440462 0.063 Uiso 1 1 calc R U . . .
C21B C 0.7066(7) 0.0949(4) 0.4968(3) 0.045(2) Uani 1 1 d . . . . .
C22B C 0.7677(9) 0.0270(5) 0.4970(4) 0.061(3) Uani 1 1 d . . . . .
H22B H 0.754974 -0.012223 0.471958 0.073 Uiso 1 1 calc R U . . .
C23B C 0.8436(9) 0.0157(5) 0.5316(5) 0.068(3) Uani 1 1 d . . . . .
H23B H 0.885259 -0.030383 0.529525 0.081 Uiso 1 1 calc R U . . .
C24B C 0.8619(8) 0.0725(4) 0.5713(4) 0.052(2) Uani 1 1 d . . . . .
H24B H 0.912336 0.063567 0.597632 0.062 Uiso 1 1 calc R U . . .
C25B C 0.8049(6) 0.1413(4) 0.5711(3) 0.0391(18) Uani 1 1 d . . . . .
H25B H 0.817111 0.179524 0.597244 0.047 Uiso 1 1 calc R U . . .
C26B C 0.7288(6) 0.1551(4) 0.5324(3) 0.0318(16) Uani 1 1 d . . . . .
C27B C 0.9233(5) 0.4594(4) 0.6346(3) 0.0275(15) Uani 1 1 d . . . . .
C28B C 0.9483(6) 0.5017(4) 0.5843(3) 0.0360(17) Uani 1 1 d . . . . .
H28B H 0.940662 0.483569 0.546172 0.043 Uiso 1 1 calc R U . . .
C29B C 0.9846(6) 0.5705(4) 0.5908(3) 0.0389(18) Uani 1 1 d . . . . .
H29B H 1.000234 0.600627 0.556927 0.047 Uiso 1 1 calc R U . . .
C30B C 0.9987(7) 0.5964(4) 0.6460(4) 0.045(2) Uani 1 1 d . . . . .
H30B H 1.025676 0.643548 0.649186 0.054 Uiso 1 1 calc R U . . .
C31B C 0.9739(6) 0.5544(4) 0.6971(3) 0.0374(17) Uani 1 1 d . . . . .
H31B H 0.982764 0.572625 0.734952 0.045 Uiso 1 1 calc R U . . .
C32B C 0.9358(6) 0.4853(4) 0.6910(3) 0.0321(16) Uani 1 1 d . . . . .
C33B C 0.9058(5) 0.4273(4) 0.7350(3) 0.0264(14) Uani 1 1 d . . . . .
C34B C 0.9080(6) 0.4256(4) 0.7959(3) 0.0357(17) Uani 1 1 d . . . . .
H34B H 0.929918 0.466541 0.815761 0.043 Uiso 1 1 calc R U . . .
C35B C 0.8773(6) 0.3623(4) 0.8269(3) 0.0343(17) Uani 1 1 d . . . . .
H35B H 0.879256 0.359634 0.868422 0.041 Uiso 1 1 calc R U . . .
C36B C 0.8443(6) 0.3037(4) 0.7980(3) 0.0353(17) Uani 1 1 d . . . . .
H36B H 0.822125 0.261396 0.819933 0.042 Uiso 1 1 calc R U . . .
C37B C 0.8428(5) 0.3053(4) 0.7369(3) 0.0293(15) Uani 1 1 d . . . . .
H37B H 0.820234 0.264634 0.717023 0.035 Uiso 1 1 calc R U . . .
C38B C 0.8747(5) 0.3672(4) 0.7063(3) 0.0291(15) Uani 1 1 d . . . . .
C39B C 0.2802(7) 0.5199(5) 0.5331(4) 0.048(2) Uani 1 1 d . . . . .
H39D H 0.245701 0.546466 0.502878 0.073 Uiso 1 1 calc R U . . .
H39E H 0.332578 0.550538 0.546196 0.073 Uiso 1 1 calc R U . . .
H39F H 0.226528 0.509608 0.567169 0.073 Uiso 1 1 calc R U . . .
C40B C 0.3346(6) 0.4489(4) 0.5075(3) 0.0358(17) Uani 1 1 d . . . . .
C41B C 0.3008(6) 0.4176(5) 0.4584(3) 0.043(2) Uani 1 1 d . . . . .
H41B H 0.248220 0.446630 0.441311 0.052 Uiso 1 1 calc R U . . .
C42B C 0.3348(6) 0.3491(5) 0.4313(3) 0.0407(19) Uani 1 1 d . . . . .
C43B C 0.2945(8) 0.3277(6) 0.3751(4) 0.060(3) Uani 1 1 d . . . . .
H43D H 0.233191 0.361599 0.369512 0.091 Uiso 1 1 calc R U . . .
H43E H 0.272970 0.276821 0.378425 0.091 Uiso 1 1 calc R U . . .
H43F H 0.351045 0.330919 0.341019 0.091 Uiso 1 1 calc R U . . .
Pt1C Pt -0.24052(2) 0.05666(2) 0.83507(2) 0.03007(8) Uani 1 1 d . . . . .
N1C N -0.2015(5) 0.0944(3) 0.9102(2) 0.0306(13) Uani 1 1 d . . . . .
O1C O -0.3790(4) 0.0125(3) 0.8768(2) 0.0412(13) Uani 1 1 d . . . . .
O2C O -0.2681(4) 0.0265(3) 0.7540(2) 0.0410(13) Uani 1 1 d . . . . .
C1C C 0.1043(6) 0.0827(4) 0.9575(3) 0.0335(16) Uani 1 1 d . . . . .
H1C H 0.040578 0.066784 0.946660 0.040 Uiso 1 1 calc R U . . .
C2C C 0.1280(6) 0.0673(4) 1.0131(3) 0.0368(18) Uani 1 1 d . . . . .
H2C H 0.079825 0.042072 1.040654 0.044 Uiso 1 1 calc R U . . .
C3C C 0.2220(7) 0.0884(4) 1.0298(3) 0.0422(19) Uani 1 1 d . . . . .
H3C H 0.236190 0.079334 1.068957 0.051 Uiso 1 1 calc R U . . .
C4C C 0.2931(6) 0.1217(4) 0.9902(3) 0.0339(16) Uani 1 1 d . . . . .
H4C H 0.357841 0.134289 1.001899 0.041 Uiso 1 1 calc R U . . .
C5C C 0.2738(6) 0.1382(4) 0.9322(3) 0.0305(15) Uani 1 1 d . . . . .
C6C C 0.3513(6) 0.1699(4) 0.8894(3) 0.0352(17) Uani 1 1 d . . . . .
H6C H 0.416738 0.181730 0.900650 0.042 Uiso 1 1 calc R U . . .
C7C C 0.3334(5) 0.1836(4) 0.8329(3) 0.0311(16) Uani 1 1 d . . . . .
H7C H 0.387116 0.202138 0.804303 0.037 Uiso 1 1 calc R U . . .
C8C C 0.2347(6) 0.1699(4) 0.8175(3) 0.0293(15) Uani 1 1 d . . . . .
C9C C 0.1532(5) 0.1431(4) 0.8576(3) 0.0251(14) Uani 1 1 d . . . . .
C10C C 0.1733(6) 0.1218(4) 0.9156(3) 0.0281(15) Uani 1 1 d . . . . .
C11C C 0.2023(5) 0.1785(4) 0.7563(3) 0.0297(15) Uani 1 1 d . . . . .
C12C C 0.0919(6) 0.1523(4) 0.7663(3) 0.0290(15) Uani 1 1 d . . . . .
C13C C 0.0277(6) 0.1395(4) 0.7243(3) 0.0352(17) Uani 1 1 d . . . . .
H13C H 0.049530 0.151601 0.683847 0.042 Uiso 1 1 calc R U . . .
C14C C -0.0686(6) 0.1088(4) 0.7414(3) 0.0335(16) Uani 1 1 d . . . . .
H14C H -0.107957 0.093384 0.712033 0.040 Uiso 1 1 calc R U . . .
C15C C -0.1080(5) 0.1004(4) 0.8017(3) 0.0301(15) Uani 1 1 d . . . . .
C16C C -0.0489(5) 0.1240(4) 0.8454(3) 0.0288(15) Uani 1 1 d . . . . .
C17C C 0.0584(5) 0.1394(4) 0.8279(3) 0.0269(15) Uani 1 1 d . . . . .
C18C C -0.1138(5) 0.1327(4) 0.9044(3) 0.0276(15) Uani 1 1 d . . . . .
C19C C -0.2664(6) 0.0909(4) 0.9645(3) 0.0328(16) Uani 1 1 d . . . . .
H19C H -0.327396 0.063320 0.967750 0.039 Uiso 1 1 calc R U . . .
C20C C -0.2447(6) 0.1258(4) 1.0131(3) 0.0387(18) Uani 1 1 d . . . . .
H20C H -0.286240 0.118544 1.050712 0.046 Uiso 1 1 calc R U . . .
C21C C -0.1609(6) 0.1730(4) 1.0084(3) 0.0345(17) Uani 1 1 d . . . . .
C22C C -0.1404(7) 0.2162(5) 1.0563(3) 0.048(2) Uani 1 1 d . . . . .
H22C H -0.181131 0.211052 1.094546 0.057 Uiso 1 1 calc R U . . .
C23C C -0.0643(7) 0.2645(5) 1.0491(3) 0.049(2) Uani 1 1 d . . . . .
H23C H -0.049694 0.291201 1.082366 0.059 Uiso 1 1 calc R U . . .
C24C C -0.0064(6) 0.2756(4) 0.9924(3) 0.0389(18) Uani 1 1 d . . . . .
H24C H 0.044955 0.311339 0.987258 0.047 Uiso 1 1 calc R U . . .
C25C C -0.0238(6) 0.2350(4) 0.9444(3) 0.0317(16) Uani 1 1 d . . . . .
H25C H 0.014203 0.243839 0.906126 0.038 Uiso 1 1 calc R U . . .
C26C C -0.0976(5) 0.1802(4) 0.9515(3) 0.0272(15) Uani 1 1 d . . . . .
C27C C 0.2808(6) 0.1350(4) 0.7084(3) 0.0340(16) Uani 1 1 d . . . . .
C28C C 0.3089(6) 0.0595(4) 0.7050(3) 0.0381(18) Uani 1 1 d . . . . .
H28C H 0.278402 0.027245 0.734775 0.046 Uiso 1 1 calc R U . . .
C29C C 0.3819(7) 0.0321(5) 0.6578(4) 0.049(2) Uani 1 1 d . . . . .
H29C H 0.401446 -0.019675 0.654981 0.059 Uiso 1 1 calc R U . . .
C30C C 0.4278(7) 0.0788(5) 0.6140(4) 0.051(2) Uani 1 1 d . . . . .
H30C H 0.477949 0.058569 0.581721 0.061 Uiso 1 1 calc R U . . .
C31C C 0.4005(6) 0.1544(5) 0.6174(3) 0.044(2) Uani 1 1 d . . . . .
H31C H 0.431775 0.186172 0.587546 0.053 Uiso 1 1 calc R U . . .
C32C C 0.3259(5) 0.1838(4) 0.6655(3) 0.0325(16) Uani 1 1 d . . . . .
C33C C 0.2837(5) 0.2591(4) 0.6810(3) 0.0301(15) Uani 1 1 d . . . . .
C34C C 0.3060(6) 0.3263(4) 0.6539(3) 0.0350(17) Uani 1 1 d . . . . .
H34C H 0.355594 0.327352 0.618237 0.042 Uiso 1 1 calc R U . . .
C35C C 0.2558(6) 0.3908(4) 0.6791(3) 0.0340(16) Uani 1 1 d . . . . .
H35C H 0.271913 0.436905 0.661142 0.041 Uiso 1 1 calc R U . . .
C36C C 0.1810(5) 0.3898(4) 0.7311(3) 0.0332(16) Uani 1 1 d . . . . .
H36C H 0.145941 0.435009 0.747692 0.040 Uiso 1 1 calc R U . . .
C37C C 0.1577(6) 0.3227(4) 0.7586(3) 0.0347(17) Uani 1 1 d . . . . .
H37C H 0.107227 0.321505 0.793896 0.042 Uiso 1 1 calc R U . . .
C38C C 0.2101(5) 0.2577(4) 0.7330(3) 0.0272(15) Uani 1 1 d . . . . .
C39C C -0.5415(7) -0.0416(5) 0.8869(4) 0.060(3) Uani 1 1 d . . . . .
H39G H -0.601009 -0.039614 0.864305 0.090 Uiso 1 1 calc R U . . .
H39H H -0.560011 -0.009205 0.921988 0.090 Uiso 1 1 calc R U . . .
H39I H -0.526465 -0.092708 0.899402 0.090 Uiso 1 1 calc R U . . .
C40C C -0.4445(6) -0.0161(4) 0.8483(4) 0.0403(18) Uani 1 1 d . . . . .
C41C C -0.4345(7) -0.0258(5) 0.7866(4) 0.047(2) Uani 1 1 d . . . . .
H41C H -0.491148 -0.047132 0.771912 0.057 Uiso 1 1 calc R U . . .
C42C C -0.3484(7) -0.0069(5) 0.7443(4) 0.045(2) Uani 1 1 d . . . . .
C43C C -0.3484(8) -0.0234(6) 0.6799(4) 0.065(3) Uani 1 1 d . . . . .
H43G H -0.400611 -0.059458 0.676081 0.097 Uiso 1 1 calc R U . . .
H43H H -0.277500 -0.044070 0.661783 0.097 Uiso 1 1 calc R U . . .
H43I H -0.367096 0.022388 0.659587 0.097 Uiso 1 1 calc R U . . .
C1P C 0.1690(16) -0.0677(10) 0.8265(9) 0.177(8) Uani 1 1 d . U . . .
H1PA H 0.199023 -0.019430 0.825910 0.266 Uiso 1 1 calc R U . . .
H1PB H 0.226388 -0.106772 0.815675 0.266 Uiso 1 1 calc R U . . .
H1PC H 0.131555 -0.076840 0.866447 0.266 Uiso 1 1 calc R U . . .
C2P C 0.0892(13) -0.0681(9) 0.7810(8) 0.126(5) Uani 1 1 d . U . . .
H2PA H 0.072276 -0.016689 0.768335 0.152 Uiso 1 1 calc R U . . .
H2PB H 0.122117 -0.097526 0.745303 0.152 Uiso 1 1 calc R U . . .
C3P C -0.0121(13) -0.1011(9) 0.8090(7) 0.124(5) Uani 1 1 d . U . . .
H3PA H -0.053549 -0.067172 0.839652 0.149 Uiso 1 1 calc R U . . .
H3PB H 0.004186 -0.149306 0.827529 0.149 Uiso 1 1 calc R U . . .
C4P C -0.0765(14) -0.1118(10) 0.7550(8) 0.144(6) Uani 1 1 d . U . . .
H4PA H -0.102263 -0.063034 0.740734 0.173 Uiso 1 1 calc R U . . .
H4PB H -0.030236 -0.138580 0.721556 0.173 Uiso 1 1 calc R U . . .
C5P C -0.1686(15) -0.1559(9) 0.7783(9) 0.150(7) Uani 1 1 d . U . . .
H5PA H -0.217796 -0.155610 0.749265 0.225 Uiso 1 1 calc R U . . .
H5PB H -0.205662 -0.133908 0.815848 0.225 Uiso 1 1 calc R U . . .
H5PC H -0.142415 -0.207161 0.784985 0.225 Uiso 1 1 calc R U . . .

loop_
_atom_site_aniso_label
_atom_site_aniso_U_11
_atom_site_aniso_U_22
_atom_site_aniso_U_33
_atom_site_aniso_U_23
_atom_site_aniso_U_13
_atom_site_aniso_U_12
Pt1A 0.02412(14) 0.03405(15) 0.02030(13) 0.00076(10) -0.00141(10) -0.00405(11)
N1A 0.031(3) 0.032(3) 0.019(3) 0.003(2) -0.004(2) -0.003(2)
O1A 0.027(3) 0.046(3) 0.022(2) 0.004(2) 0.003(2) -0.006(2)
O2A 0.023(3) 0.046(3) 0.034(3) -0.001(2) -0.003(2) 0.001(2)
C1A 0.039(4) 0.031(4) 0.034(4) 0.002(3) -0.004(3) -0.010(3)
C2A 0.057(6) 0.042(5) 0.041(5) 0.002(4) -0.012(4) -0.007(4)
C3A 0.072(7) 0.033(4) 0.058(6) 0.014(4) -0.017(5) -0.027(4)
C4A 0.042(5) 0.047(5) 0.045(5) 0.001(4) -0.003(4) -0.021(4)
C5A 0.038(4) 0.047(4) 0.025(4) 0.003(3) -0.004(3) -0.017(4)
C6A 0.023(4) 0.052(5) 0.042(4) 0.000(4) 0.003(3) -0.015(3)
C7A 0.027(4) 0.039(4) 0.037(4) 0.002(3) -0.001(3) -0.005(3)
C8A 0.026(4) 0.044(4) 0.020(3) 0.000(3) -0.001(3) -0.005(3)
C9A 0.027(4) 0.030(4) 0.021(3) 0.003(3) -0.005(3) -0.007(3)
C10A 0.034(4) 0.033(4) 0.017(3) 0.002(3) -0.002(3) -0.010(3)
C11A 0.022(4) 0.035(4) 0.023(3) 0.002(3) -0.001(3) -0.005(3)
C12A 0.027(4) 0.033(4) 0.019(3) 0.001(3) -0.003(3) -0.005(3)
C13A 0.032(4) 0.030(4) 0.018(3) 0.004(3) -0.001(3) -0.006(3)
C14A 0.029(4) 0.034(4) 0.023(3) 0.000(3) 0.000(3) -0.008(3)
C15A 0.029(4) 0.034(4) 0.015(3) -0.002(3) -0.001(3) -0.006(3)
C16A 0.029(4) 0.036(4) 0.015(3) -0.002(3) -0.003(3) -0.011(3)
C17A 0.031(4) 0.032(4) 0.014(3) 0.002(3) -0.001(3) -0.007(3)
C18A 0.022(3) 0.032(4) 0.023(3) 0.002(3) -0.003(3) -0.005(3)
C19A 0.031(4) 0.035(4) 0.030(4) 0.002(3) -0.007(3) 0.001(3)
C20A 0.053(5) 0.037(4) 0.032(4) 0.003(3) -0.009(4) -0.002(4)
C21A 0.048(5) 0.041(4) 0.019(3) 0.001(3) -0.003(3) -0.005(4)
C22A 0.065(6) 0.053(5) 0.025(4) 0.015(4) 0.003(4) 0.001(4)
C23A 0.067(6) 0.066(6) 0.027(4) 0.019(4) 0.012(4) -0.003(5)
C24A 0.048(5) 0.054(5) 0.029(4) 0.003(4) 0.004(4) -0.004(4)
C25A 0.037(4) 0.038(4) 0.016(3) 0.005(3) -0.005(3) -0.002(3)
C26A 0.029(4) 0.032(4) 0.022(3) 0.003(3) -0.008(3) -0.005(3)
C27A 0.021(3) 0.034(4) 0.025(3) -0.001(3) 0.000(3) -0.008(3)
C28A 0.024(4) 0.038(4) 0.027(4) 0.007(3) 0.000(3) -0.002(3)
C29A 0.038(4) 0.041(4) 0.026(4) -0.006(3) 0.004(3) -0.008(3)
C30A 0.030(4) 0.036(4) 0.042(4) -0.005(3) 0.005(3) -0.002(3)
C31A 0.029(4) 0.032(4) 0.044(4) 0.002(3) -0.009(3) -0.001(3)
C32A 0.026(4) 0.035(4) 0.029(4) 0.002(3) -0.006(3) -0.008(3)
C33A 0.031(4) 0.030(4) 0.032(4) 0.003(3) -0.008(3) -0.008(3)
C34A 0.044(5) 0.044(5) 0.046(5) 0.015(4) -0.016(4) -0.002(4)
C35A 0.043(5) 0.070(6) 0.034(4) 0.019(4) -0.020(4) -0.007(4)
C36A 0.039(5) 0.070(6) 0.026(4) 0.004(4) -0.010(3) -0.006(4)
C37A 0.030(4) 0.049(5) 0.028(4) -0.003(3) -0.003(3) -0.006(3)
C38A 0.021(3) 0.042(4) 0.022(3) 0.008(3) -0.005(3) -0.009(3)
C39A 0.033(4) 0.056(5) 0.025(4) -0.003(3) 0.004(3) -0.005(4)
C40A 0.029(4) 0.049(4) 0.017(3) 0.000(3) -0.003(3) -0.008(3)
C41A 0.024(4) 0.055(5) 0.029(4) -0.006(3) 0.004(3) 0.001(3)
C42A 0.033(4) 0.040(4) 0.026(4) -0.006(3) -0.003(3) -0.005(3)
C43A 0.049(5) 0.050(5) 0.060(6) -0.001(4) 0.003(4) 0.007(4)
Pt1B 0.02733(15) 0.04178(16) 0.01592(12) 0.00461(10) -0.00367(10) -0.00947(11)
N1B 0.042(4) 0.043(4) 0.016(3) 0.006(2) -0.005(2) -0.021(3)
O1B 0.036(3) 0.049(3) 0.019(2) 0.007(2) -0.006(2) -0.005(2)
O2B 0.032(3) 0.063(4) 0.026(3) 0.001(2) -0.006(2) -0.016(3)
C1B 0.035(4) 0.032(4) 0.027(4) 0.003(3) 0.000(3) -0.003(3)
C2B 0.058(5) 0.042(4) 0.025(4) 0.003(3) 0.001(4) 0.003(4)
C3B 0.057(6) 0.059(6) 0.032(4) -0.001(4) 0.011(4) 0.020(4)
C4B 0.042(5) 0.054(5) 0.047(5) 0.006(4) 0.004(4) 0.013(4)
C5B 0.034(4) 0.038(4) 0.033(4) 0.002(3) -0.004(3) 0.005(3)
C6B 0.028(4) 0.061(5) 0.041(5) 0.000(4) -0.003(3) 0.007(4)
C7B 0.036(4) 0.045(4) 0.029(4) 0.001(3) -0.006(3) -0.004(3)
C8B 0.029(4) 0.038(4) 0.021(3) -0.003(3) -0.001(3) 0.004(3)
C9B 0.027(4) 0.030(4) 0.018(3) 0.007(3) 0.000(3) -0.001(3)
C10B 0.028(4) 0.031(4) 0.020(3) 0.003(3) 0.003(3) 0.000(3)
C11B 0.030(4) 0.038(4) 0.018(3) 0.001(3) -0.008(3) -0.003(3)
C12B 0.033(4) 0.029(4) 0.022(3) 0.006(3) -0.007(3) -0.005(3)
C13B 0.027(4) 0.034(4) 0.016(3) -0.002(3) -0.001(3) -0.003(3)
C14B 0.028(4) 0.033(4) 0.018(3) 0.005(3) -0.001(3) -0.006(3)
C15B 0.031(4) 0.035(4) 0.020(3) 0.009(3) -0.005(3) -0.008(3)
C16B 0.031(4) 0.033(4) 0.012(3) 0.003(3) 0.001(3) -0.006(3)
C17B 0.034(4) 0.031(4) 0.015(3) 0.008(3) -0.004(3) -0.003(3)
C18B 0.043(5) 0.042(4) 0.016(3) 0.003(3) 0.000(3) -0.009(3)
C19B 0.046(5) 0.045(5) 0.022(3) -0.001(3) 0.000(3) -0.021(4)
C20B 0.091(7) 0.034(5) 0.035(4) -0.006(4) -0.009(5) -0.021(5)
C21B 0.062(6) 0.040(5) 0.029(4) -0.001(3) 0.009(4) -0.011(4)
C22B 0.091(8) 0.037(5) 0.052(6) -0.008(4) -0.006(5) 0.000(5)
C23B 0.091(8) 0.042(5) 0.064(7) 0.001(5) -0.004(6) 0.019(5)
C24B 0.069(6) 0.040(5) 0.044(5) 0.012(4) -0.006(4) 0.001(4)
C25B 0.052(5) 0.034(4) 0.030(4) 0.001(3) -0.001(3) -0.009(4)
C26B 0.040(4) 0.027(4) 0.028(4) 0.008(3) 0.002(3) -0.009(3)
C27B 0.026(4) 0.031(4) 0.027(3) 0.005(3) -0.004(3) -0.010(3)
C28B 0.032(4) 0.048(5) 0.028(4) 0.003(3) -0.005(3) -0.005(3)
C29B 0.036(4) 0.047(5) 0.036(4) 0.017(3) -0.005(3) -0.017(4)
C30B 0.051(5) 0.040(4) 0.047(5) 0.003(4) -0.009(4) -0.016(4)
C31B 0.036(4) 0.043(4) 0.037(4) -0.002(3) -0.015(3) -0.011(3)
C32B 0.029(4) 0.040(4) 0.028(4) 0.000(3) -0.008(3) -0.004(3)
C33B 0.022(3) 0.035(4) 0.023(3) 0.004(3) -0.008(3) -0.005(3)
C34B 0.035(4) 0.051(5) 0.023(3) 0.000(3) -0.008(3) -0.007(3)
C35B 0.031(4) 0.050(5) 0.022(3) 0.005(3) -0.008(3) 0.000(3)
C36B 0.031(4) 0.049(5) 0.028(4) 0.011(3) -0.009(3) -0.002(3)
C37B 0.024(4) 0.033(4) 0.030(4) 0.004(3) -0.002(3) -0.004(3)
C38B 0.021(4) 0.043(4) 0.023(3) 0.008(3) -0.005(3) -0.004(3)
C39B 0.040(5) 0.065(6) 0.037(4) 0.013(4) 0.003(4) 0.001(4)
C40B 0.031(4) 0.051(5) 0.026(4) 0.015(3) -0.008(3) -0.007(3)
C41B 0.036(5) 0.066(6) 0.034(4) 0.021(4) -0.019(3) -0.008(4)
C42B 0.028(4) 0.069(6) 0.031(4) 0.011(4) -0.015(3) -0.020(4)
C43B 0.064(6) 0.089(7) 0.038(5) 0.004(5) -0.029(4) -0.022(5)
Pt1C 0.02680(15) 0.03376(15) 0.03046(15) 0.00563(11) -0.00391(11) -0.00872(11)
N1C 0.036(3) 0.029(3) 0.027(3) 0.008(2) -0.004(3) -0.007(3)
O1C 0.031(3) 0.053(3) 0.041(3) 0.006(3) -0.003(2) -0.018(2)
O2C 0.038(3) 0.054(3) 0.036(3) 0.001(2) -0.015(2) -0.017(3)
C1C 0.039(4) 0.028(4) 0.034(4) 0.008(3) -0.006(3) -0.004(3)
C2C 0.042(5) 0.038(4) 0.029(4) 0.020(3) -0.001(3) -0.007(3)
C3C 0.058(5) 0.041(4) 0.031(4) 0.011(3) -0.017(4) -0.004(4)
C4C 0.038(4) 0.039(4) 0.030(4) 0.006(3) -0.018(3) -0.008(3)
C5C 0.035(4) 0.024(4) 0.033(4) 0.004(3) -0.006(3) -0.002(3)
C6C 0.037(4) 0.035(4) 0.035(4) 0.008(3) -0.011(3) -0.009(3)
C7C 0.022(4) 0.038(4) 0.032(4) 0.002(3) 0.000(3) -0.005(3)
C8C 0.033(4) 0.033(4) 0.021(3) 0.003(3) 0.000(3) -0.003(3)
C9C 0.026(4) 0.030(4) 0.017(3) -0.005(3) 0.005(3) -0.002(3)
C10C 0.037(4) 0.026(4) 0.021(3) 0.004(3) -0.004(3) 0.001(3)
C11C 0.030(4) 0.040(4) 0.021(3) 0.005(3) -0.003(3) -0.011(3)
C12C 0.034(4) 0.036(4) 0.019(3) 0.003(3) -0.003(3) -0.011(3)
C13C 0.038(4) 0.049(5) 0.021(3) -0.001(3) -0.005(3) -0.011(3)
C14C 0.030(4) 0.043(4) 0.030(4) 0.004(3) -0.007(3) -0.015(3)
C15C 0.025(4) 0.038(4) 0.026(3) -0.001(3) -0.003(3) 0.000(3)
C16C 0.029(4) 0.028(4) 0.029(4) 0.010(3) -0.003(3) -0.006(3)
C17C 0.032(4) 0.026(3) 0.021(3) 0.003(3) 0.001(3) -0.005(3)
C18C 0.032(4) 0.029(4) 0.022(3) 0.005(3) -0.003(3) -0.004(3)
C19C 0.030(4) 0.035(4) 0.030(4) 0.006(3) 0.007(3) -0.007(3)
C20C 0.039(4) 0.046(5) 0.028(4) 0.008(3) 0.006(3) -0.006(4)
C21C 0.043(5) 0.034(4) 0.026(4) 0.004(3) -0.002(3) -0.004(3)
C22C 0.066(6) 0.057(5) 0.018(4) -0.003(3) 0.003(4) -0.010(4)
C23C 0.072(6) 0.051(5) 0.026(4) -0.009(4) 0.002(4) -0.024(4)
C24C 0.049(5) 0.037(4) 0.030(4) -0.006(3) 0.000(3) -0.010(4)
C25C 0.039(4) 0.033(4) 0.024(3) 0.004(3) -0.007(3) -0.006(3)
C26C 0.028(4) 0.030(4) 0.023(3) 0.005(3) -0.002(3) -0.001(3)
C27C 0.032(4) 0.044(4) 0.026(4) 0.003(3) -0.003(3) -0.009(3)
C28C 0.047(5) 0.043(4) 0.025(4) 0.001(3) -0.001(3) -0.015(4)
C29C 0.055(6) 0.046(5) 0.042(5) -0.013(4) 0.003(4) -0.003(4)
C30C 0.052(5) 0.062(6) 0.035(4) -0.013(4) 0.012(4) -0.013(4)
C31C 0.046(5) 0.058(5) 0.027(4) -0.003(4) 0.003(3) -0.009(4)
C32C 0.025(4) 0.051(5) 0.023(3) 0.006(3) -0.002(3) -0.012(3)
C33C 0.025(4) 0.044(4) 0.023(3) 0.002(3) -0.004(3) -0.008(3)
C34C 0.028(4) 0.057(5) 0.020(3) 0.012(3) -0.003(3) -0.010(3)
C35C 0.032(4) 0.041(4) 0.032(4) 0.013(3) -0.011(3) -0.010(3)
C36C 0.022(4) 0.051(5) 0.029(4) 0.002(3) -0.010(3) -0.005(3)
C37C 0.031(4) 0.048(5) 0.026(4) 0.001(3) -0.003(3) -0.010(3)
C38C 0.023(4) 0.036(4) 0.025(3) 0.009(3) -0.008(3) -0.008(3)
C39C 0.048(6) 0.069(6) 0.064(6) 0.006(5) -0.001(5) -0.027(5)
C40C 0.027(4) 0.039(4) 0.054(5) 0.005(4) -0.002(4) -0.003(3)
C41C 0.037(5) 0.054(5) 0.054(5) -0.001(4) -0.012(4) -0.013(4)
C42C 0.040(5) 0.048(5) 0.052(5) -0.006(4) -0.018(4) -0.007(4)
C43C 0.048(6) 0.098(8) 0.050(6) -0.011(5) -0.004(4) -0.022(5)
C1P 0.207(16) 0.176(14) 0.165(14) 0.079(12) -0.065(13) -0.043(12)
C2P 0.120(9) 0.111(8) 0.149(9) 0.004(7) -0.019(8) -0.014(7)
C3P 0.134(9) 0.115(8) 0.118(9) 0.002(7) -0.011(7) 0.001(7)
C4P 0.141(10) 0.144(9) 0.146(10) -0.005(8) -0.036(8) 0.030(8)
C5P 0.158(13) 0.120(11) 0.176(14) 0.012(11) -0.023(12) -0.038(10)

loop_
_atom_type_symbol
_atom_type_description
_atom_type_scat_dispersion_real
_atom_type_scat_dispersion_imag
_atom_type_scat_source
C C 0.0033 0.0016 'International Tables Vol C Tables 4.2.6.8 and 6.1.1.4'
H H 0.0000 0.0000 'International Tables Vol C Tables 4.2.6.8 and 6.1.1.4'
N N 0.0061 0.0033 'International Tables Vol C Tables 4.2.6.8 and 6.1.1.4'
O O 0.0106 0.0060 'International Tables Vol C Tables 4.2.6.8 and 6.1.1.4'
Pt Pt -1.7033 8.3905 'International Tables Vol C Tables 4.2.6.8 and 6.1.1.4'

loop_
_geom_angle_atom_site_label_1
_geom_angle_atom_site_label_2
_geom_angle_atom_site_label_3
_geom_angle
_geom_angle_site_symmetry_1
_geom_angle_site_symmetry_3
_geom_angle_publ_flag
C15A Pt1A N1A 81.3(2) . . ?
C15A Pt1A O1A 93.2(2) . . ?
N1A Pt1A O1A 174.0(2) . . ?
C15A Pt1A O2A 172.5(2) . . ?
N1A Pt1A O2A 92.9(2) . . ?
O1A Pt1A O2A 92.71(19) . . ?
C18A N1A C19A 120.6(6) . . ?
C18A N1A Pt1A 116.0(4) . . ?
C19A N1A Pt1A 122.8(5) . . ?
C40A O1A Pt1A 124.0(4) . . ?
C42A O2A Pt1A 123.2(5) . . ?
C2A C1A C10A 122.6(7) . . ?
C2A C1A H1A 118.7 . . ?
C10A C1A H1A 118.7 . . ?
C1A C2A C3A 119.3(8) . . ?
C1A C2A H2A 120.4 . . ?
C3A C2A H2A 120.4 . . ?
C4A C3A C2A 120.6(7) . . ?
C4A C3A H3A 119.7 . . ?
C2A C3A H3A 119.7 . . ?
C3A C4A C5A 120.3(8) . . ?
C3A C4A H4A 119.9 . . ?
C5A C4A H4A 119.9 . . ?
C6A C5A C4A 120.2(7) . . ?
C6A C5A C10A 120.5(7) . . ?
C4A C5A C10A 119.3(7) . . ?
C7A C6A C5A 121.2(7) . . ?
C7A C6A H6A 119.4 . . ?
C5A C6A H6A 119.4 . . ?
C6A C7A C8A 117.9(7) . . ?
C6A C7A H7A 121.1 . . ?
C8A C7A H7A 121.1 . . ?
C9A C8A C7A 122.8(7) . . ?
C9A C8A C11A 111.3(6) . . ?
C7A C8A C11A 125.8(6) . . ?
C8A C9A C10A 119.2(6) . . ?
C8A C9A C17A 108.6(6) . . ?
C10A C9A C17A 131.9(6) . . ?
C1A C10A C5A 117.6(6) . . ?
C1A C10A C9A 125.0(6) . . ?
C5A C10A C9A 117.3(6) . . ?
C8A C11A C27A 113.1(5) . . ?
C8A C11A C12A 101.2(5) . . ?
C27A C11A C12A 115.3(6) . . ?
C8A C11A C38A 112.5(6) . . ?
C27A C11A C38A 100.4(5) . . ?
C12A C11A C38A 114.9(5) . . ?
C13A C12A C17A 122.3(6) . . ?
C13A C12A C11A 127.2(6) . . ?
C17A C12A C11A 110.4(6) . . ?
C12A C13A C14A 118.7(6) . . ?
C12A C13A H13A 120.7 . . ?
C14A C13A H13A 120.7 . . ?
C13A C14A C15A 120.7(6) . . ?
C13A C14A H14A 119.7 . . ?
C15A C14A H14A 119.7 . . ?
C14A C15A C16A 118.9(6) . . ?
C14A C15A Pt1A 127.7(5) . . ?
C16A C15A Pt1A 113.2(5) . . ?
C17A C16A C15A 119.8(6) . . ?
C17A C16A C18A 127.8(6) . . ?
C15A C16A C18A 112.3(6) . . ?
C16A C17A C12A 117.3(6) . . ?
C16A C17A C9A 135.2(6) . . ?
C12A C17A C9A 107.5(6) . . ?
N1A C18A C26A 120.0(6) . . ?
N1A C18A C16A 113.0(6) . . ?
C26A C18A C16A 126.6(6) . . ?
C20A C19A N1A 121.0(7) . . ?
C20A C19A H19A 119.5 . . ?
N1A C19A H19A 119.5 . . ?
C19A C20A C21A 120.7(7) . . ?
C19A C20A H20A 119.6 . . ?
C21A C20A H20A 119.6 . . ?
C20A C21A C22A 123.4(7) . . ?
C20A C21A C26A 118.6(7) . . ?
C22A C21A C26A 118.0(7) . . ?
C23A C22A C21A 121.2(8) . . ?
C23A C22A H22A 119.4 . . ?
C21A C22A H22A 119.4 . . ?
C22A C23A C24A 121.1(7) . . ?
C22A C23A H23A 119.5 . . ?
C24A C23A H23A 119.5 . . ?
C25A C24A C23A 118.9(7) . . ?
C25A C24A H24A 120.6 . . ?
C23A C24A H24A 120.6 . . ?
C24A C25A C26A 121.3(7) . . ?
C24A C25A H25A 119.4 . . ?
C26A C25A H25A 119.4 . . ?
C25A C26A C21A 119.1(6) . . ?
C25A C26A C18A 123.4(6) . . ?
C21A C26A C18A 117.5(6) . . ?
C28A C27A C32A 120.3(6) . . ?
C28A C27A C11A 128.1(6) . . ?
C32A C27A C11A 111.5(6) . . ?
C27A C28A C29A 118.3(6) . . ?
C27A C28A H28A 120.9 . . ?
C29A C28A H28A 120.9 . . ?
C30A C29A C28A 121.5(7) . . ?
C30A C29A H29A 119.3 . . ?
C28A C29A H29A 119.3 . . ?
C29A C30A C31A 119.8(7) . . ?
C29A C30A H30A 120.1 . . ?
C31A C30A H30A 120.1 . . ?
C32A C31A C30A 119.5(7) . . ?
C32A C31A H31A 120.2 . . ?
C30A C31A H31A 120.2 . . ?
C31A C32A C27A 120.6(6) . . ?
C31A C32A C33A 132.0(7) . . ?
C27A C32A C33A 107.4(6) . . ?
C34A C33A C38A 121.1(7) . . ?
C34A C33A C32A 130.2(7) . . ?
C38A C33A C32A 108.7(6) . . ?
C33A C34A C35A 119.2(8) . . ?
C33A C34A H34A 120.4 . . ?
C35A C34A H34A 120.4 . . ?
C36A C35A C34A 120.2(7) . . ?
C36A C35A H35A 119.9 . . ?
C34A C35A H35A 119.9 . . ?
C35A C36A C37A 120.6(7) . . ?
C35A C36A H36A 119.7 . . ?
C37A C36A H36A 119.7 . . ?
C36A C37A C38A 118.6(7) . . ?
C36A C37A H37A 120.7 . . ?
C38A C37A H37A 120.7 . . ?
C33A C38A C37A 120.2(6) . . ?
C33A C38A C11A 111.9(6) . . ?
C37A C38A C11A 127.8(7) . . ?
C40A C39A H39A 109.5 . . ?
C40A C39A H39B 109.5 . . ?
H39A C39A H39B 109.5 . . ?
C40A C39A H39C 109.5 . . ?
H39A C39A H39C 109.5 . . ?
H39B C39A H39C 109.5 . . ?
O1A C40A C41A 126.3(7) . . ?
O1A C40A C39A 113.7(6) . . ?
C41A C40A C39A 119.9(6) . . ?
C42A C41A C40A 128.0(7) . . ?
C42A C41A H41A 116.0 . . ?
C40A C41A H41A 116.0 . . ?
O2A C42A C41A 125.3(7) . . ?
O2A C42A C43A 115.0(7) . . ?
C41A C42A C43A 119.7(7) . . ?
C42A C43A H43A 109.5 . . ?
C42A C43A H43B 109.5 . . ?
H43A C43A H43B 109.5 . . ?
C42A C43A H43C 109.5 . . ?
H43A C43A H43C 109.5 . . ?
H43B C43A H43C 109.5 . . ?
C15B Pt1B N1B 81.5(3) . . ?
C15B Pt1B O1B 92.4(2) . . ?
N1B Pt1B O1B 173.5(2) . . ?
C15B Pt1B O2B 172.1(2) . . ?
N1B Pt1B O2B 93.9(2) . . ?
O1B Pt1B O2B 92.4(2) . . ?
C18B N1B C19B 118.8(7) . . ?
C18B N1B Pt1B 117.4(5) . . ?
C19B N1B Pt1B 123.6(5) . . ?
C40B O1B Pt1B 124.4(5) . . ?
C42B O2B Pt1B 122.9(5) . . ?
C2B C1B C10B 120.7(7) . . ?
C2B C1B H1B 119.7 . . ?
C10B C1B H1B 119.7 . . ?
C1B C2B C3B 120.4(8) . . ?
C1B C2B H2B 119.8 . . ?
C3B C2B H2B 119.8 . . ?
C4B C3B C2B 120.3(7) . . ?
C4B C3B H3B 119.8 . . ?
C2B C3B H3B 119.8 . . ?
C3B C4B C5B 121.8(8) . . ?
C3B C4B H4B 119.1 . . ?
C5B C4B H4B 119.1 . . ?
C6B C5B C4B 121.8(7) . . ?
C6B C5B C10B 120.2(6) . . ?
C4B C5B C10B 118.0(7) . . ?
C7B C6B C5B 120.2(7) . . ?
C7B C6B H6B 119.9 . . ?
C5B C6B H6B 119.9 . . ?
C6B C7B C8B 120.4(7) . . ?
C6B C7B H7B 119.8 . . ?
C8B C7B H7B 119.8 . . ?
C7B C8B C9B 122.4(6) . . ?
C7B C8B C11B 126.9(6) . . ?
C9B C8B C11B 110.4(6) . . ?
C8B C9B C10B 118.6(6) . . ?
C8B C9B C17B 109.5(6) . . ?
C10B C9B C17B 131.7(6) . . ?
C1B C10B C5B 118.5(6) . . ?
C1B C10B C9B 123.6(6) . . ?
C5B C10B C9B 117.6(6) . . ?
C8B C11B C12B 101.8(5) . . ?
C8B C11B C27B 112.1(6) . . ?
C12B C11B C27B 114.8(6) . . ?
C8B C11B C38B 115.2(6) . . ?
C12B C11B C38B 112.8(6) . . ?
C27B C11B C38B 100.8(5) . . ?
C13B C12B C17B 121.8(6) . . ?
C13B C12B C11B 128.1(6) . . ?
C17B C12B C11B 110.1(6) . . ?
C14B C13B C12B 119.2(6) . . ?
C14B C13B H13B 120.4 . . ?
C12B C13B H13B 120.4 . . ?
C13B C14B C15B 120.7(6) . . ?
C13B C14B H14B 119.6 . . ?
C15B C14B H14B 119.6 . . ?
C14B C15B C16B 119.2(6) . . ?
C14B C15B Pt1B 127.7(5) . . ?
C16B C15B Pt1B 112.7(5) . . ?
C17B C16B C15B 119.0(6) . . ?
C17B C16B C18B 128.5(6) . . ?
C15B C16B C18B 112.5(6) . . ?
C16B C17B C12B 117.3(6) . . ?
C16B C17B C9B 136.1(6) . . ?
C12B C17B C9B 106.6(6) . . ?
N1B C18B C26B 120.7(7) . . ?
N1B C18B C16B 112.0(6) . . ?
C26B C18B C16B 126.9(7) . . ?
C20B C19B N1B 122.7(8) . . ?
C20B C19B H19B 118.6 . . ?
N1B C19B H19B 118.6 . . ?
C19B C20B C21B 120.9(7) . . ?
C19B C20B H20B 119.6 . . ?
C21B C20B H20B 119.6 . . ?
C22B C21B C20B 124.0(8) . . ?
C22B C21B C26B 119.1(8) . . ?
C20B C21B C26B 116.9(7) . . ?
C23B C22B C21B 122.1(9) . . ?
C23B C22B H22B 118.9 . . ?
C21B C22B H22B 118.9 . . ?
C22B C23B C24B 120.3(8) . . ?
C22B C23B H23B 119.9 . . ?
C24B C23B H23B 119.9 . . ?
C25B C24B C23B 119.1(9) . . ?
C25B C24B H24B 120.4 . . ?
C23B C24B H24B 120.4 . . ?
C24B C25B C26B 121.0(7) . . ?
C24B C25B H25B 119.5 . . ?
C26B C25B H25B 119.5 . . ?
C25B C26B C18B 123.3(7) . . ?
C25B C26B C21B 118.1(7) . . ?
C18B C26B C21B 118.6(7) . . ?
C28B C27B C32B 121.1(6) . . ?
C28B C27B C11B 128.2(6) . . ?
C32B C27B C11B 110.7(6) . . ?
C29B C28B C27B 118.5(7) . . ?
C29B C28B H28B 120.7 . . ?
C27B C28B H28B 120.7 . . ?
C28B C29B C30B 121.1(7) . . ?
C28B C29B H29B 119.4 . . ?
C30B C29B H29B 119.4 . . ?
C29B C30B C31B 121.0(7) . . ?
C29B C30B H30B 119.5 . . ?
C31B C30B H30B 119.5 . . ?
C32B C31B C30B 118.2(7) . . ?
C32B C31B H31B 120.9 . . ?
C30B C31B H31B 120.9 . . ?
C31B C32B C27B 120.0(7) . . ?
C31B C32B C33B 131.5(6) . . ?
C27B C32B C33B 108.4(6) . . ?
C38B C33B C34B 120.4(6) . . ?
C38B C33B C32B 109.3(6) . . ?
C34B C33B C32B 130.3(6) . . ?
C33B C34B C35B 118.3(7) . . ?
C33B C34B H34B 120.8 . . ?
C35B C34B H34B 120.8 . . ?
C36B C35B C34B 120.5(6) . . ?
C36B C35B H35B 119.7 . . ?
C34B C35B H35B 119.7 . . ?
C35B C36B C37B 121.0(7) . . ?
C35B C36B H36B 119.5 . . ?
C37B C36B H36B 119.5 . . ?
C38B C37B C36B 118.3(7) . . ?
C38B C37B H37B 120.8 . . ?
C36B C37B H37B 120.8 . . ?
C37B C38B C33B 121.3(6) . . ?
C37B C38B C11B 127.9(6) . . ?
C33B C38B C11B 110.8(6) . . ?
C40B C39B H39D 109.5 . . ?
C40B C39B H39E 109.5 . . ?
H39D C39B H39E 109.5 . . ?
C40B C39B H39F 109.5 . . ?
H39D C39B H39F 109.5 . . ?
H39E C39B H39F 109.5 . . ?
O1B C40B C41B 126.4(7) . . ?
O1B C40B C39B 114.4(7) . . ?
C41B C40B C39B 119.2(7) . . ?
C42B C41B C40B 127.9(7) . . ?
C42B C41B H41B 116.1 . . ?
C40B C41B H41B 116.1 . . ?
O2B C42B C41B 125.0(7) . . ?
O2B C42B C43B 115.3(8) . . ?
C41B C42B C43B 119.7(7) . . ?
C42B C43B H43D 109.5 . . ?
C42B C43B H43E 109.5 . . ?
H43D C43B H43E 109.5 . . ?
C42B C43B H43F 109.5 . . ?
H43D C43B H43F 109.5 . . ?
H43E C43B H43F 109.5 . . ?
C15C Pt1C N1C 81.3(3) . . ?
C15C Pt1C O2C 92.3(2) . . ?
N1C Pt1C O2C 173.3(2) . . ?
C15C Pt1C O1C 175.7(2) . . ?
N1C Pt1C O1C 94.4(2) . . ?
O2C Pt1C O1C 92.0(2) . . ?
C18C N1C C19C 120.5(6) . . ?
C18C N1C Pt1C 116.1(4) . . ?
C19C N1C Pt1C 122.9(5) . . ?
C40C O1C Pt1C 123.1(5) . . ?
C42C O2C Pt1C 124.7(5) . . ?
C2C C1C C10C 121.2(7) . . ?
C2C C1C H1C 119.4 . . ?
C10C C1C H1C 119.4 . . ?
C1C C2C C3C 120.7(7) . . ?
C1C C2C H2C 119.7 . . ?
C3C C2C H2C 119.7 . . ?
C4C C3C C2C 120.2(7) . . ?
C4C C3C H3C 119.9 . . ?
C2C C3C H3C 119.9 . . ?
C3C C4C C5C 121.8(7) . . ?
C3C C4C H4C 119.1 . . ?
C5C C4C H4C 119.1 . . ?
C4C C5C C6C 121.8(7) . . ?
C4C C5C C10C 118.8(6) . . ?
C6C C5C C10C 119.4(6) . . ?
C7C C6C C5C 121.4(7) . . ?
C7C C6C H6C 119.3 . . ?
C5C C6C H6C 119.3 . . ?
C6C C7C C8C 119.0(7) . . ?
C6C C7C H7C 120.5 . . ?
C8C C7C H7C 120.5 . . ?
C9C C8C C7C 122.8(6) . . ?
C9C C8C C11C 110.8(6) . . ?
C7C C8C C11C 126.4(6) . . ?
C8C C9C C10C 119.2(6) . . ?
C8C C9C C17C 108.7(6) . . ?
C10C C9C C17C 132.1(6) . . ?
C1C C10C C9C 125.2(7) . . ?
C1C C10C C5C 117.1(6) . . ?
C9C C10C C5C 117.7(6) . . ?
C12C C11C C8C 102.1(5) . . ?
C12C C11C C38C 115.1(6) . . ?
C8C C11C C38C 112.5(6) . . ?
C12C C11C C27C 114.7(6) . . ?
C8C C11C C27C 112.0(6) . . ?
C38C C11C C27C 100.9(5) . . ?
C13C C12C C17C 121.5(6) . . ?
C13C C12C C11C 128.0(6) . . ?
C17C C12C C11C 110.5(6) . . ?
C12C C13C C14C 119.7(7) . . ?
C12C C13C H13C 120.1 . . ?
C14C C13C H13C 120.1 . . ?
C13C C14C C15C 120.3(7) . . ?
C13C C14C H14C 119.9 . . ?
C15C C14C H14C 119.9 . . ?
C14C C15C C16C 119.6(6) . . ?
C14C C15C Pt1C 126.6(5) . . ?
C16C C15C Pt1C 113.8(5) . . ?
C17C C16C C15C 119.1(6) . . ?
C17C C16C C18C 128.5(6) . . ?
C15C C16C C18C 112.3(6) . . ?
C16C C17C C12C 117.1(6) . . ?
C16C C17C C9C 136.0(6) . . ?
C12C C17C C9C 106.8(6) . . ?
N1C C18C C26C 119.8(6) . . ?
N1C C18C C16C 113.0(6) . . ?
C26C C18C C16C 127.0(6) . . ?
C20C C19C N1C 121.3(7) . . ?
C20C C19C H19C 119.3 . . ?
N1C C19C H19C 119.3 . . ?
C19C C20C C21C 120.5(7) . . ?
C19C C20C H20C 119.8 . . ?
C21C C20C H20C 119.8 . . ?
C20C C21C C22C 123.1(7) . . ?
C20C C21C C26C 118.1(7) . . ?
C22C C21C C26C 118.8(7) . . ?
C23C C22C C21C 121.3(7) . . ?
C23C C22C H22C 119.3 . . ?
C21C C22C H22C 119.3 . . ?
C22C C23C C24C 120.4(7) . . ?
C22C C23C H23C 119.8 . . ?
C24C C23C H23C 119.8 . . ?
C25C C24C C23C 120.2(7) . . ?
C25C C24C H24C 119.9 . . ?
C23C C24C H24C 119.9 . . ?
C24C C25C C26C 120.7(7) . . ?
C24C C25C H25C 119.7 . . ?
C26C C25C H25C 119.7 . . ?
C25C C26C C18C 123.4(6) . . ?
C25C C26C C21C 118.3(6) . . ?
C18C C26C C21C 118.3(6) . . ?
C28C C27C C32C 121.7(7) . . ?
C28C C27C C11C 128.4(6) . . ?
C32C C27C C11C 109.9(6) . . ?
C29C C28C C27C 118.6(7) . . ?
C29C C28C H28C 120.7 . . ?
C27C C28C H28C 120.7 . . ?
C28C C29C C30C 121.4(8) . . ?
C28C C29C H29C 119.3 . . ?
C30C C29C H29C 119.3 . . ?
C31C C30C C29C 120.2(7) . . ?
C31C C30C H30C 119.9 . . ?
C29C C30C H30C 119.9 . . ?
C30C C31C C32C 119.4(7) . . ?
C30C C31C H31C 120.3 . . ?
C32C C31C H31C 120.3 . . ?
C27C C32C C31C 118.6(7) . . ?
C27C C32C C33C 109.6(6) . . ?
C31C C32C C33C 131.8(7) . . ?
C34C C33C C38C 120.1(7) . . ?
C34C C33C C32C 131.3(6) . . ?
C38C C33C C32C 108.6(6) . . ?
C35C C34C C33C 119.4(6) . . ?
C35C C34C H34C 120.3 . . ?
C33C C34C H34C 120.3 . . ?
C34C C35C C36C 120.8(7) . . ?
C34C C35C H35C 119.6 . . ?
C36C C35C H35C 119.6 . . ?
C37C C36C C35C 120.3(7) . . ?
C37C C36C H36C 119.8 . . ?
C35C C36C H36C 119.8 . . ?
C38C C37C C36C 118.3(6) . . ?
C38C C37C H37C 120.9 . . ?
C36C C37C H37C 120.9 . . ?
C37C C38C C33C 121.1(6) . . ?
C37C C38C C11C 127.9(6) . . ?
C33C C38C C11C 110.9(6) . . ?
C40C C39C H39G 109.5 . . ?
C40C C39C H39H 109.5 . . ?
H39G C39C H39H 109.5 . . ?
C40C C39C H39I 109.5 . . ?
H39G C39C H39I 109.5 . . ?
H39H C39C H39I 109.5 . . ?
O1C C40C C41C 126.8(7) . . ?
O1C C40C C39C 114.5(8) . . ?
C41C C40C C39C 118.7(8) . . ?
C40C C41C C42C 126.2(8) . . ?
C40C C41C H41C 116.9 . . ?
C42C C41C H41C 116.9 . . ?
O2C C42C C41C 127.0(8) . . ?
O2C C42C C43C 113.5(8) . . ?
C41C C42C C43C 119.5(7) . . ?
C42C C43C H43G 109.5 . . ?
C42C C43C H43H 109.5 . . ?
H43G C43C H43H 109.5 . . ?
C42C C43C H43I 109.5 . . ?
H43G C43C H43I 109.5 . . ?
H43H C43C H43I 109.5 . . ?
C2P C1P H1PA 109.5 . . ?
C2P C1P H1PB 109.5 . . ?
H1PA C1P H1PB 109.5 . . ?
C2P C1P H1PC 109.5 . . ?
H1PA C1P H1PC 109.5 . . ?
H1PB C1P H1PC 109.5 . . ?
C3P C2P C1P 110.1(15) . . ?
C3P C2P H2PA 109.6 . . ?
C1P C2P H2PA 109.6 . . ?
C3P C2P H2PB 109.6 . . ?
C1P C2P H2PB 109.6 . . ?
H2PA C2P H2PB 108.2 . . ?
C2P C3P C4P 104.7(14) . . ?
C2P C3P H3PA 110.8 . . ?
C4P C3P H3PA 110.8 . . ?
C2P C3P H3PB 110.8 . . ?
C4P C3P H3PB 110.8 . . ?
H3PA C3P H3PB 108.9 . . ?
C5P C4P C3P 106.8(15) . . ?
C5P C4P H4PA 110.4 . . ?
C3P C4P H4PA 110.4 . . ?
C5P C4P H4PB 110.4 . . ?
C3P C4P H4PB 110.4 . . ?
H4PA C4P H4PB 108.6 . . ?
C4P C5P H5PA 109.5 . . ?
C4P C5P H5PB 109.5 . . ?
H5PA C5P H5PB 109.5 . . ?
C4P C5P H5PC 109.5 . . ?
H5PA C5P H5PC 109.5 . . ?
H5PB C5P H5PC 109.5 . . ?

loop_
_geom_bond_atom_site_label_1
_geom_bond_atom_site_label_2
_geom_bond_distance
_geom_bond_site_symmetry_2
_geom_bond_publ_flag
Pt1A C15A 1.975(7) . ?
Pt1A N1A 1.994(5) . ?
Pt1A O1A 1.999(5) . ?
Pt1A O2A 2.084(5) . ?
N1A C18A 1.340(8) . ?
N1A C19A 1.379(8) . ?
O1A C40A 1.291(8) . ?
O2A C42A 1.276(8) . ?
C1A C2A 1.356(10) . ?
C1A C10A 1.398(10) . ?
C1A H1A 0.9500 . ?
C2A C3A 1.404(12) . ?
C2A H2A 0.9500 . ?
C3A C4A 1.360(12) . ?
C3A H3A 0.9500 . ?
C4A C5A 1.415(10) . ?
C4A H4A 0.9500 . ?
C5A C6A 1.412(11) . ?
C5A C10A 1.415(10) . ?
C6A C7A 1.381(10) . ?
C6A H6A 0.9500 . ?
C7A C8A 1.401(9) . ?
C7A H7A 0.9500 . ?
C8A C9A 1.375(9) . ?
C8A C11A 1.526(9) . ?
C9A C10A 1.439(9) . ?
C9A C17A 1.486(9) . ?
C11A C27A 1.527(9) . ?
C11A C12A 1.527(9) . ?
C11A C38A 1.530(9) . ?
C12A C13A 1.384(9) . ?
C12A C17A 1.407(9) . ?
C13A C14A 1.394(9) . ?
C13A H13A 0.9500 . ?
C14A C15A 1.403(9) . ?
C14A H14A 0.9500 . ?
C15A C16A 1.416(9) . ?
C16A C17A 1.403(9) . ?
C16A C18A 1.477(9) . ?
C18A C26A 1.432(9) . ?
C19A C20A 1.345(10) . ?
C19A H19A 0.9500 . ?
C20A C21A 1.400(11) . ?
C20A H20A 0.9500 . ?
C21A C22A 1.417(10) . ?
C21A C26A 1.422(10) . ?
C22A C23A 1.347(11) . ?
C22A H22A 0.9500 . ?
C23A C24A 1.417(11) . ?
C23A H23A 0.9500 . ?
C24A C25A 1.371(10) . ?
C24A H24A 0.9500 . ?
C25A C26A 1.406(9) . ?
C25A H25A 0.9500 . ?
C27A C28A 1.387(9) . ?
C27A C32A 1.405(9) . ?
C28A C29A 1.403(9) . ?
C28A H28A 0.9500 . ?
C29A C30A 1.381(10) . ?
C29A H29A 0.9500 . ?
C30A C31A 1.392(10) . ?
C30A H30A 0.9500 . ?
C31A C32A 1.381(9) . ?
C31A H31A 0.9500 . ?
C32A C33A 1.486(9) . ?
C33A C34A 1.371(10) . ?
C33A C38A 1.378(9) . ?
C34A C35A 1.390(11) . ?
C34A H34A 0.9500 . ?
C35A C36A 1.380(11) . ?
C35A H35A 0.9500 . ?
C36A C37A 1.392(10) . ?
C36A H36A 0.9500 . ?
C37A C38A 1.393(9) . ?
C37A H37A 0.9500 . ?
C39A C40A 1.490(10) . ?
C39A H39A 0.9800 . ?
C39A H39B 0.9800 . ?
C39A H39C 0.9800 . ?
C40A C41A 1.403(10) . ?
C41A C42A 1.392(10) . ?
C41A H41A 0.9500 . ?
C42A C43A 1.496(10) . ?
C43A H43A 0.9800 . ?
C43A H43B 0.9800 . ?
C43A H43C 0.9800 . ?
Pt1B C15B 1.970(7) . ?
Pt1B N1B 1.974(6) . ?
Pt1B O1B 1.998(5) . ?
Pt1B O2B 2.079(5) . ?
N1B C18B 1.349(9) . ?
N1B C19B 1.377(9) . ?
O1B C40B 1.290(8) . ?
O2B C42B 1.294(9) . ?
C1B C2B 1.355(10) . ?
C1B C10B 1.424(9) . ?
C1B H1B 0.9500 . ?
C2B C3B 1.412(12) . ?
C2B H2B 0.9500 . ?
C3B C4B 1.349(12) . ?
C3B H3B 0.9500 . ?
C4B C5B 1.408(10) . ?
C4B H4B 0.9500 . ?
C5B C6B 1.408(11) . ?
C5B C10B 1.434(10) . ?
C6B C7B 1.368(10) . ?
C6B H6B 0.9500 . ?
C7B C8B 1.379(10) . ?
C7B H7B 0.9500 . ?
C8B C9B 1.381(9) . ?
C8B C11B 1.512(9) . ?
C9B C10B 1.443(9) . ?
C9B C17B 1.473(9) . ?
C11B C12B 1.526(9) . ?
C11B C27B 1.540(9) . ?
C11B C38B 1.551(9) . ?
C12B C13B 1.388(9) . ?
C12B C17B 1.414(9) . ?
C13B C14B 1.384(9) . ?
C13B H13B 0.9500 . ?
C14B C15B 1.393(9) . ?
C14B H14B 0.9500 . ?
C15B C16B 1.430(9) . ?
C16B C17B 1.405(9) . ?
C16B C18B 1.483(9) . ?
C18B C26B 1.419(10) . ?
C19B C20B 1.340(11) . ?
C19B H19B 0.9500 . ?
C20B C21B 1.408(12) . ?
C20B H20B 0.9500 . ?
C21B C22B 1.403(12) . ?
C21B C26B 1.430(10) . ?
C22B C23B 1.344(14) . ?
C22B H22B 0.9500 . ?
C23B C24B 1.426(13) . ?
C23B H23B 0.9500 . ?
C24B C25B 1.393(11) . ?
C24B H24B 0.9500 . ?
C25B C26B 1.418(11) . ?
C25B H25B 0.9500 . ?
C27B C28B 1.386(9) . ?
C27B C32B 1.404(9) . ?
C28B C29B 1.376(10) . ?
C28B H28B 0.9500 . ?
C29B C30B 1.384(11) . ?
C29B H29B 0.9500 . ?
C30B C31B 1.397(11) . ?
C30B H30B 0.9500 . ?
C31B C32B 1.390(10) . ?
C31B H31B 0.9500 . ?
C32B C33B 1.481(9) . ?
C33B C38B 1.384(9) . ?
C33B C34B 1.391(9) . ?
C34B C35B 1.396(10) . ?
C34B H34B 0.9500 . ?
C35B C36B 1.376(10) . ?
C35B H35B 0.9500 . ?
C36B C37B 1.394(9) . ?
C36B H36B 0.9500 . ?
C37B C38B 1.374(9) . ?
C37B H37B 0.9500 . ?
C39B C40B 1.487(11) . ?
C39B H39D 0.9800 . ?
C39B H39E 0.9800 . ?
C39B H39F 0.9800 . ?
C40B C41B 1.396(10) . ?
C41B C42B 1.394(11) . ?
C41B H41B 0.9500 . ?
C42B C43B 1.512(10) . ?
C43B H43D 0.9800 . ?
C43B H43E 0.9800 . ?
C43B H43F 0.9800 . ?
Pt1C C15C 1.968(7) . ?
Pt1C N1C 1.989(6) . ?
Pt1C O2C 2.017(5) . ?
Pt1C O1C 2.088(5) . ?
N1C C18C 1.350(9) . ?
N1C C19C 1.383(8) . ?
O1C C40C 1.274(9) . ?
O2C C42C 1.276(9) . ?
C1C C2C 1.372(10) . ?
C1C C10C 1.421(9) . ?
C1C H1C 0.9500 . ?
C2C C3C 1.392(11) . ?
C2C H2C 0.9500 . ?
C3C C4C 1.351(10) . ?
C3C H3C 0.9500 . ?
C4C C5C 1.410(9) . ?
C4C H4C 0.9500 . ?
C5C C6C 1.430(10) . ?
C5C C10C 1.443(10) . ?
C6C C7C 1.362(10) . ?
C6C H6C 0.9500 . ?
C7C C8C 1.398(10) . ?
C7C H7C 0.9500 . ?
C8C C9C 1.392(9) . ?
C8C C11C 1.518(9) . ?
C9C C10C 1.431(9) . ?
C9C C17C 1.482(9) . ?
C11C C12C 1.505(9) . ?
C11C C38C 1.532(9) . ?
C11C C27C 1.534(10) . ?
C12C C13C 1.384(9) . ?
C12C C17C 1.426(9) . ?
C13C C14C 1.388(10) . ?
C13C H13C 0.9500 . ?
C14C C15C 1.400(9) . ?
C14C H14C 0.9500 . ?
C15C C16C 1.423(9) . ?
C16C C17C 1.414(9) . ?
C16C C18C 1.467(9) . ?
C18C C26C 1.423(9) . ?
C19C C20C 1.350(10) . ?
C19C H19C 0.9500 . ?
C20C C21C 1.411(10) . ?
C20C H20C 0.9500 . ?
C21C C22C 1.411(10) . ?
C21C C26C 1.429(9) . ?
C22C C23C 1.347(11) . ?
C22C H22C 0.9500 . ?
C23C C24C 1.408(10) . ?
C23C H23C 0.9500 . ?
C24C C25C 1.372(10) . ?
C24C H24C 0.9500 . ?
C25C C26C 1.411(9) . ?
C25C H25C 0.9500 . ?
C27C C28C 1.384(10) . ?
C27C C32C 1.402(9) . ?
C28C C29C 1.374(10) . ?
C28C H28C 0.9500 . ?
C29C C30C 1.395(11) . ?
C29C H29C 0.9500 . ?
C30C C31C 1.384(11) . ?
C30C H30C 0.9500 . ?
C31C C32C 1.412(10) . ?
C31C H31C 0.9500 . ?
C32C C33C 1.447(10) . ?
C33C C34C 1.392(10) . ?
C33C C38C 1.394(9) . ?
C34C C35C 1.369(10) . ?
C34C H34C 0.9500 . ?
C35C C36C 1.403(10) . ?
C35C H35C 0.9500 . ?
C36C C37C 1.397(10) . ?
C36C H36C 0.9500 . ?
C37C C38C 1.388(10) . ?
C37C H37C 0.9500 . ?
C39C C40C 1.504(11) . ?
C39C H39G 0.9800 . ?
C39C H39H 0.9800 . ?
C39C H39I 0.9800 . ?
C40C C41C 1.402(11) . ?
C41C C42C 1.408(11) . ?
C41C H41C 0.9500 . ?
C42C C43C 1.497(12) . ?
C43C H43G 0.9800 . ?
C43C H43H 0.9800 . ?
C43C H43I 0.9800 . ?
C1P C2P 1.56(2) . ?
C1P H1PA 0.9800 . ?
C1P H1PB 0.9800 . ?
C1P H1PC 0.9800 . ?
C2P C3P 1.517(19) . ?
C2P H2PA 0.9900 . ?
C2P H2PB 0.9900 . ?
C3P C4P 1.60(2) . ?
C3P H3PA 0.9900 . ?
C3P H3PB 0.9900 . ?
C4P C5P 1.50(2) . ?
C4P H4PA 0.9900 . ?
C4P H4PB 0.9900 . ?
C5P H5PA 0.9800 . ?
C5P H5PB 0.9800 . ?
C5P H5PC 0.9800 . ?
